data_4127052
loop_
_publ_author_name
'McSkimming, Alex'
'Cheisson, Thibault'
'Carroll, Patrick J.'
'Schelter, Eric J.'

_publ_section_title
;
 A Functional Synthetic Model for the Lanthanide-Dependent Quinoid Alcohol
 Dehydrogenase Active Site.
;
_journal_name_full 'Journal of the American Chemical Society'
_journal_paper_doi 10.1021/jacs.7b12318
_journal_year 2017
_chemical_formula_moiety 'C48 H59 La N8 O13'
_chemical_formula_sum 'C48 H59 La N8 O13'
_chemical_formula_weight 1094.94
_space_group_crystal_system triclinic
_space_group_IT_number 2
_space_group_name_Hall '-P 1'
_space_group_name_H-M_alt 'P -1'
_symmetry_space_group_name_Hall '-P 1'
_symmetry_space_group_name_H-M 'P -1'
_atom_sites_solution_hydrogens geom
_atom_sites_solution_primary direct
_audit_creation_date 2017-09-03
_audit_creation_method
;
Olex2 1.2-dev
(compiled 2017.07.20 svn.r3457 for OlexSys, GUI svn.r5370)
;
_cell_angle_alpha 69.173(2)
_cell_angle_beta 77.196(2)
_cell_angle_gamma 74.108(2)
_cell_formula_units_Z 2
_cell_length_a 13.8970(6)
_cell_length_b 14.2343(6)
_cell_length_c 16.9800(7)
_cell_measurement_reflns_used 9780
_cell_measurement_temperature 100
_cell_measurement_theta_max 27.60
_cell_measurement_theta_min 2.42
_cell_volume 2990.4(2)
_computing_data_collection 'Bruker APEX2 v2014.11-0'
_computing_data_reduction 'Bruker SAINT v8.34A'
_computing_publication_material 'Olex2 (Dolomanov et al., 2009)'
_computing_structure_refinement 'XL (Sheldrick, 2008)'
_computing_structure_solution 'ShelXS (Sheldrick, 2008)'
_diffrn_ambient_temperature 100
_diffrn_measured_fraction_theta_full 0.990
_diffrn_measured_fraction_theta_max 0.978
_diffrn_measurement_device 'CCD area detector'
_diffrn_measurement_device_type 'Bruker APEXII'
_diffrn_measurement_method '\w and \f scans'
_diffrn_radiation_monochromator graphite
_diffrn_radiation_type MoK\a
_diffrn_radiation_wavelength 0.71073
_diffrn_reflns_av_R_equivalents 0.0901
_diffrn_reflns_av_unetI/netI 0.0768
_diffrn_reflns_Laue_measured_fraction_full 0.990
_diffrn_reflns_Laue_measured_fraction_max 0.978
_diffrn_reflns_limit_h_max 18
_diffrn_reflns_limit_h_min -18
_diffrn_reflns_limit_k_max 18
_diffrn_reflns_limit_k_min -18
_diffrn_reflns_limit_l_max 22
_diffrn_reflns_limit_l_min -22
_diffrn_reflns_number 73350
_diffrn_reflns_point_group_measured_fraction_full 0.990
_diffrn_reflns_point_group_measured_fraction_max 0.978
_diffrn_reflns_theta_full 25.242
_diffrn_reflns_theta_max 27.597
_diffrn_reflns_theta_min 1.295
_diffrn_source 'sealed tube'
_exptl_absorpt_coefficient_mu 0.774
_exptl_absorpt_correction_T_max 0.7456
_exptl_absorpt_correction_T_min 0.4847
_exptl_absorpt_correction_type multi-scan
_exptl_absorpt_process_details 'SADABS v2014/4'
_exptl_crystal_colour orange
_exptl_crystal_density_diffrn 1.216
_exptl_crystal_description plate
_exptl_crystal_F_000 1128
_exptl_crystal_size_max 0.24
_exptl_crystal_size_mid 0.08
_exptl_crystal_size_min 0.01
_refine_diff_density_max 0.836
_refine_diff_density_min -0.743
_refine_diff_density_rms 0.083
_refine_ls_extinction_method none
_refine_ls_goodness_of_fit_ref 1.008
_refine_ls_hydrogen_treatment constr
_refine_ls_matrix_type full
_refine_ls_number_parameters 631
_refine_ls_number_reflns 13570
_refine_ls_number_restraints 0
_refine_ls_restrained_S_all 1.008
_refine_ls_R_factor_all 0.0637
_refine_ls_R_factor_gt 0.0395
_refine_ls_shift/su_max 0.001
_refine_ls_shift/su_mean 0.000
_refine_ls_structure_factor_coef Fsqd
_refine_ls_weighting_details 'w=1/[\s^2^(Fo^2^)+(0.0327P)^2^+0.4487P] where P=(Fo^2^+2Fc^2^)/3'
_refine_ls_weighting_scheme calc
_refine_ls_wR_factor_gt 0.0798
_refine_ls_wR_factor_ref 0.0866
_reflns_number_gt 10320
_reflns_number_total 13570
_reflns_threshold_expression 'I > 2\s(I)'
_cod_data_source_file ja7b12318_si_002.cif
_cod_data_source_block '[La(LQQ)(NO3)3]'
_cod_database_code 4127052
_shelx_shelxl_version_number 2014/7
_shelx_estimated_absorpt_t_max 0.992
_shelx_estimated_absorpt_t_min 0.836
_platon_squeeze_void_probe_radius 1.20

loop_
_space_group_symop_operation_xyz
'x, y, z'
'-x, -y, -z'

loop_
_atom_site_label
_atom_site_type_symbol
_atom_site_fract_x
_atom_site_fract_y
_atom_site_fract_z
_atom_site_U_iso_or_equiv
_atom_site_adp_type
_atom_site_occupancy
_atom_site_site_symmetry_order
_atom_site_calc_flag
_atom_site_refinement_flags_posn
La1 La 0.27997(2) 0.59146(2) 0.21892(2) 0.02024(5) Uani 1 1 d .
O1 O 0.12858(14) 0.50210(14) 0.21256(12) 0.0244(4) Uani 1 1 d .
O2 O -0.00939(15) 0.39047(16) 0.22772(13) 0.0324(5) Uani 1 1 d .
O3 O 0.38459(14) 0.50371(14) 0.34375(11) 0.0215(4) Uani 1 1 d .
O4 O 0.28796(14) 0.77257(14) 0.19905(12) 0.0255(4) Uani 1 1 d .
O5 O 0.31463(14) 0.38535(14) 0.24932(12) 0.0250(4) Uani 1 1 d .
O6 O 0.44585(14) 0.44918(14) 0.18457(12) 0.0243(4) Uani 1 1 d .
O7 O 0.44867(17) 0.28946(16) 0.20200(14) 0.0396(6) Uani 1 1 d .
O8 O 0.17679(15) 0.50633(15) 0.36175(12) 0.0291(5) Uani 1 1 d .
O9 O 0.21085(15) 0.64652(15) 0.36089(13) 0.0303(5) Uani 1 1 d .
O10 O 0.15648(19) 0.54017(19) 0.48075(14) 0.0474(6) Uani 1 1 d .
O11 O 0.09651(15) 0.71183(16) 0.21696(15) 0.0346(5) Uani 1 1 d .
O12 O 0.18540(16) 0.72955(15) 0.09338(13) 0.0330(5) Uani 1 1 d .
O13 O 0.03984(17) 0.83326(16) 0.10639(16) 0.0469(6) Uani 1 1 d .
N1 N 0.27524(16) 0.53366(17) 0.07986(14) 0.0207(5) Uani 1 1 d .
N2 N 0.41133(17) 0.64977(17) 0.07019(14) 0.0214(5) Uani 1 1 d .
N3 N 0.46561(17) 0.64536(16) 0.22099(14) 0.0197(5) Uani 1 1 d .
N4 N 0.52901(17) 0.39387(17) 0.38597(14) 0.0215(5) Uani 1 1 d .
N5 N 0.31333(17) 0.88669(17) 0.25245(15) 0.0244(5) Uani 1 1 d .
N6 N 0.40395(18) 0.37257(17) 0.21207(14) 0.0233(5) Uani 1 1 d .
N7 N 0.18053(19) 0.5641(2) 0.40333(17) 0.0321(6) Uani 1 1 d .
N8 N 0.1052(2) 0.76034(19) 0.13842(19) 0.0335(6) Uani 1 1 d .
C1 C 0.2068(2) 0.4827(2) 0.07933(17) 0.0199(6) Uani 1 1 d .
C2 C 0.1309(2) 0.4670(2) 0.15641(18) 0.0214(6) Uani 1 1 d .
C3 C 0.0494(2) 0.4085(2) 0.16330(19) 0.0251(6) Uani 1 1 d .
C4 C 0.0476(2) 0.3808(2) 0.08724(18) 0.0220(6) Uani 1 1 d .
C5 C -0.0309(2) 0.3359(2) 0.08878(19) 0.0252(6) Uani 1 1 d .
H5 H -0.0798 0.3225 0.1380 0.033 Uiso 1 1 calc R
C6 C -0.0377(2) 0.3109(2) 0.01888(19) 0.0272(7) Uani 1 1 d .
H6 H -0.0915 0.2813 0.0195 0.036 Uiso 1 1 calc R
C7 C 0.0350(2) 0.3295(2) -0.05211(19) 0.0280(7) Uani 1 1 d .
H7 H 0.0310 0.3122 -0.1002 0.037 Uiso 1 1 calc R
C8 C 0.1133(2) 0.3728(2) -0.05372(18) 0.0246(6) Uani 1 1 d .
H8 H 0.1633 0.3834 -0.1024 0.033 Uiso 1 1 calc R
C9 C 0.1199(2) 0.4014(2) 0.01539(18) 0.0218(6) Uani 1 1 d .
C10 C 0.2005(2) 0.4532(2) 0.01080(17) 0.0205(6) Uani 1 1 d .
C11 C 0.2701(2) 0.4815(2) -0.06190(18) 0.0247(6) Uani 1 1 d .
H11 H 0.2694 0.4638 -0.1107 0.033 Uiso 1 1 calc R
C12 C 0.3395(2) 0.5348(2) -0.06316(18) 0.0247(6) Uani 1 1 d .
H12 H 0.3867 0.5543 -0.1126 0.033 Uiso 1 1 calc R
C13 C 0.3400(2) 0.5600(2) 0.00910(17) 0.0216(6) Uani 1 1 d .
C14 C 0.4131(2) 0.6177(2) 0.00824(18) 0.0234(6) Uani 1 1 d .
H14 H 0.4634 0.6317 -0.0398 0.031 Uiso 1 1 calc R
C15 C 0.4874(2) 0.7033(2) 0.06349(18) 0.0230(6) Uani 1 1 d .
C16 C 0.5349(2) 0.7576(2) -0.01449(18) 0.0276(7) Uani 1 1 d .
H16 H 0.5125 0.7645 -0.0656 0.037 Uiso 1 1 calc R
C17 C 0.6135(2) 0.8012(2) -0.0186(2) 0.0320(7) Uani 1 1 d .
H17 H 0.6465 0.8359 -0.0722 0.043 Uiso 1 1 calc R
C18 C 0.6444(2) 0.7943(2) 0.05610(19) 0.0290(7) Uani 1 1 d .
H18 H 0.6987 0.8244 0.0536 0.039 Uiso 1 1 calc R
C19 C 0.5965(2) 0.7441(2) 0.13363(18) 0.0241(6) Uani 1 1 d .
H19 H 0.6181 0.7397 0.1844 0.032 Uiso 1 1 calc R
C20 C 0.5164(2) 0.6992(2) 0.13888(17) 0.0217(6) Uani 1 1 d .
C21 C 0.5375(2) 0.5527(2) 0.26449(17) 0.0205(6) Uani 1 1 d .
H21a H 0.5841 0.5729 0.2889 0.027 Uiso 1 1 calc R
H21b H 0.5781 0.5176 0.2231 0.027 Uiso 1 1 calc R
C22 C 0.4785(2) 0.4800(2) 0.33511(17) 0.0210(6) Uani 1 1 d .
C23 C 0.6402(2) 0.3577(2) 0.36934(18) 0.0239(6) Uani 1 1 d .
H23 H 0.6672 0.4153 0.3238 0.032 Uiso 1 1 calc R
C24 C 0.6925(2) 0.3318(2) 0.44739(19) 0.0295(7) Uani 1 1 d .
H24a H 0.6787 0.3936 0.4655 0.039 Uiso 1 1 calc R
H24b H 0.6648 0.2774 0.4949 0.039 Uiso 1 1 calc R
C25 C 0.8066(2) 0.2949(2) 0.4272(2) 0.0360(8) Uani 1 1 d .
H25a H 0.8354 0.3526 0.3853 0.048 Uiso 1 1 calc R
H25b H 0.8377 0.2734 0.4797 0.048 Uiso 1 1 calc R
C26 C 0.8323(2) 0.2054(2) 0.3918(2) 0.0368(8) Uani 1 1 d .
H26a H 0.9063 0.1867 0.3761 0.049 Uiso 1 1 calc R
H26b H 0.8105 0.1449 0.4361 0.049 Uiso 1 1 calc R
C27 C 0.7804(2) 0.2334(3) 0.3141(2) 0.0380(8) Uani 1 1 d .
H27a H 0.7963 0.1733 0.2934 0.051 Uiso 1 1 calc R
H27b H 0.8066 0.2902 0.2681 0.051 Uiso 1 1 calc R
C28 C 0.6656(2) 0.2668(2) 0.33475(19) 0.0290(7) Uani 1 1 d .
H28a H 0.6339 0.2869 0.2827 0.039 Uiso 1 1 calc R
H28b H 0.6384 0.2085 0.3776 0.039 Uiso 1 1 calc R
C29 C 0.4722(2) 0.3243(2) 0.45716(17) 0.0229(6) Uani 1 1 d .
H29 H 0.5238 0.2629 0.4837 0.030 Uiso 1 1 calc R
C30 C 0.4196(2) 0.3732(2) 0.52676(17) 0.0246(6) Uani 1 1 d .
H30a H 0.4694 0.3957 0.5458 0.033 Uiso 1 1 calc R
H30b H 0.3671 0.4344 0.5039 0.033 Uiso 1 1 calc R
C31 C 0.3714(2) 0.2955(2) 0.60194(18) 0.0284(7) Uani 1 1 d .
H31a H 0.3350 0.3287 0.6456 0.038 Uiso 1 1 calc R
H31b H 0.4250 0.2374 0.6278 0.038 Uiso 1 1 calc R
C32 C 0.2978(2) 0.2544(2) 0.57487(19) 0.0303(7) Uani 1 1 d .
H32a H 0.2409 0.3114 0.5535 0.040 Uiso 1 1 calc R
H32b H 0.2698 0.2024 0.6246 0.040 Uiso 1 1 calc R
C33 C 0.3510(2) 0.2059(2) 0.50532(18) 0.0268(6) Uani 1 1 d .
H33a H 0.3016 0.1824 0.4867 0.036 Uiso 1 1 calc R
H33b H 0.4039 0.1452 0.5283 0.036 Uiso 1 1 calc R
C34 C 0.3989(2) 0.2833(2) 0.42902(17) 0.0244(6) Uani 1 1 d .
H34a H 0.3454 0.3413 0.4029 0.032 Uiso 1 1 calc R
H34b H 0.4357 0.2497 0.3858 0.032 Uiso 1 1 calc R
C35 C 0.4284(2) 0.7147(2) 0.27393(18) 0.0226(6) Uani 1 1 d .
H35a H 0.4825 0.7482 0.2729 0.030 Uiso 1 1 calc R
H35b H 0.4084 0.6746 0.3336 0.030 Uiso 1 1 calc R
C36 C 0.3380(2) 0.7958(2) 0.23895(17) 0.0228(6) Uani 1 1 d .
C37 C 0.2233(2) 0.9645(2) 0.2198(2) 0.0297(7) Uani 1 1 d .
H37 H 0.2251 1.0289 0.2301 0.039 Uiso 1 1 calc R
C38 C 0.2240(2) 0.9924(2) 0.1239(2) 0.0333(7) Uani 1 1 d .
H38a H 0.2882 1.0125 0.0928 0.044 Uiso 1 1 calc R
H38b H 0.2181 0.9323 0.1102 0.044 Uiso 1 1 calc R
C39 C 0.1348(3) 1.0820(2) 0.0970(2) 0.0445(9) Uani 1 1 d .
H39a H 0.1432 1.1431 0.1077 0.059 Uiso 1 1 calc R
H39b H 0.1335 1.0998 0.0352 0.059 Uiso 1 1 calc R
C40 C 0.0355(3) 1.0536(3) 0.1462(3) 0.0529(11) Uani 1 1 d .
H40a H -0.0209 1.1131 0.1288 0.070 Uiso 1 1 calc R
H40b H 0.0249 0.9957 0.1321 0.070 Uiso 1 1 calc R
C41 C 0.0353(3) 1.0232(3) 0.2410(3) 0.0521(10) Uani 1 1 d .
H41a H -0.0288 1.0022 0.2713 0.069 Uiso 1 1 calc R
H41b H 0.0394 1.0831 0.2558 0.069 Uiso 1 1 calc R
C42 C 0.1248(2) 0.9340(2) 0.2701(2) 0.0381(8) Uani 1 1 d .
H42a H 0.1257 0.9181 0.3317 0.051 Uiso 1 1 calc R
H42b H 0.1176 0.8717 0.2605 0.051 Uiso 1 1 calc R
C43 C 0.3707(2) 0.9157(2) 0.30134(18) 0.0245(6) Uani 1 1 d .
H43 H 0.4199 0.8521 0.3281 0.033 Uiso 1 1 calc R
C44 C 0.4320(2) 0.9939(2) 0.24333(18) 0.0272(6) Uani 1 1 d .
H44a H 0.3858 1.0579 0.2148 0.036 Uiso 1 1 calc R
H44b H 0.4770 0.9665 0.1989 0.036 Uiso 1 1 calc R
C45 C 0.4956(2) 1.0183(2) 0.29377(19) 0.0316(7) Uani 1 1 d .
H45a H 0.5477 0.9564 0.3160 0.042 Uiso 1 1 calc R
H45b H 0.5305 1.0734 0.2554 0.042 Uiso 1 1 calc R
C46 C 0.4310(2) 1.0525(2) 0.36728(19) 0.0334(7) Uani 1 1 d .
H46a H 0.3856 1.1199 0.3447 0.044 Uiso 1 1 calc R
H46b H 0.4752 1.0614 0.4014 0.044 Uiso 1 1 calc R
C47 C 0.3679(2) 0.9747(2) 0.42428(19) 0.0328(7) Uani 1 1 d .
H47a H 0.3235 1.0018 0.4691 0.044 Uiso 1 1 calc R
H47b H 0.4133 0.9099 0.4525 0.044 Uiso 1 1 calc R
C48 C 0.3029(2) 0.9523(2) 0.37364(19) 0.0307(7) Uani 1 1 d .
H48a H 0.2661 0.8986 0.4117 0.041 Uiso 1 1 calc R
H48b H 0.2526 1.0153 0.3500 0.041 Uiso 1 1 calc R

loop_
_atom_site_aniso_label
_atom_site_aniso_U_11
_atom_site_aniso_U_22
_atom_site_aniso_U_33
_atom_site_aniso_U_23
_atom_site_aniso_U_13
_atom_site_aniso_U_12
La1 0.02069(9) 0.02155(8) 0.01978(9) -0.00674(6) -0.00858(6) -0.00166(6)
O1 0.0235(11) 0.0296(11) 0.0233(11) -0.0089(9) -0.0064(8) -0.0076(9)
O2 0.0292(12) 0.0410(13) 0.0328(12) -0.0183(10) 0.0032(10) -0.0141(10)
O3 0.0191(10) 0.0226(10) 0.0218(10) -0.0056(8) -0.0080(8) -0.0004(8)
O4 0.0250(11) 0.0247(10) 0.0299(11) -0.0077(9) -0.0132(9) -0.0041(8)
O5 0.0228(11) 0.0292(11) 0.0222(11) -0.0060(8) -0.0063(9) -0.0046(9)
O6 0.0242(11) 0.0248(10) 0.0238(11) -0.0056(8) -0.0057(9) -0.0059(9)
O7 0.0513(15) 0.0252(11) 0.0376(13) -0.0148(10) 0.0018(11) -0.0005(11)
O8 0.0280(11) 0.0378(12) 0.0268(11) -0.0136(10) -0.0071(9) -0.0081(9)
O9 0.0317(12) 0.0306(12) 0.0282(12) -0.0118(9) -0.0049(9) -0.0019(10)
O10 0.0595(17) 0.0597(16) 0.0209(13) -0.0155(11) 0.0052(11) -0.0140(13)
O11 0.0263(12) 0.0329(12) 0.0439(14) -0.0101(11) -0.0086(10) -0.0050(10)
O12 0.0354(13) 0.0320(12) 0.0350(13) -0.0118(10) -0.0178(10) -0.0006(10)
O13 0.0415(14) 0.0290(12) 0.0784(18) -0.0185(12) -0.0429(13) 0.0091(11)
N1 0.0182(12) 0.0245(12) 0.0190(12) -0.0051(10) -0.0074(10) -0.0023(10)
N2 0.0231(13) 0.0205(12) 0.0202(12) -0.0012(9) -0.0100(10) -0.0052(10)
N3 0.0233(12) 0.0177(11) 0.0184(12) -0.0048(9) -0.0074(10) -0.0025(10)
N4 0.0208(12) 0.0194(12) 0.0233(13) -0.0040(10) -0.0068(10) -0.0032(10)
N5 0.0258(13) 0.0184(12) 0.0304(14) -0.0064(10) -0.0149(11) 0.0002(10)
N6 0.0305(14) 0.0235(13) 0.0159(12) -0.0058(10) -0.0082(11) -0.0025(11)
N7 0.0256(14) 0.0407(16) 0.0288(15) -0.0132(13) -0.0066(12) 0.0003(12)
N8 0.0303(15) 0.0245(13) 0.0516(19) -0.0105(13) -0.0239(14) -0.0026(12)
C1 0.0174(14) 0.0220(14) 0.0191(14) -0.0046(11) -0.0069(11) -0.0012(11)
C2 0.0197(15) 0.0197(14) 0.0234(15) -0.0037(12) -0.0082(12) -0.0019(11)
C3 0.0221(15) 0.0250(15) 0.0290(17) -0.0100(13) -0.0082(13) -0.0005(12)
C4 0.0198(14) 0.0211(14) 0.0270(16) -0.0079(12) -0.0096(12) -0.0017(11)
C5 0.0186(15) 0.0250(15) 0.0307(17) -0.0078(12) -0.0075(12) -0.0007(12)
C6 0.0251(16) 0.0208(14) 0.0365(18) -0.0047(13) -0.0146(14) -0.0040(12)
C7 0.0316(17) 0.0275(16) 0.0286(17) -0.0086(13) -0.0146(14) -0.0044(13)
C8 0.0269(16) 0.0244(15) 0.0246(16) -0.0087(12) -0.0077(13) -0.0039(12)
C9 0.0207(15) 0.0185(13) 0.0272(16) -0.0049(11) -0.0125(12) -0.0018(11)
C10 0.0186(14) 0.0196(13) 0.0232(15) -0.0063(11) -0.0085(12) 0.0000(11)
C11 0.0243(15) 0.0312(16) 0.0226(15) -0.0130(12) -0.0057(12) -0.0041(13)
C12 0.0228(15) 0.0296(15) 0.0239(16) -0.0094(12) -0.0056(12) -0.0061(12)
C13 0.0191(14) 0.0244(14) 0.0220(15) -0.0062(12) -0.0079(12) -0.0030(11)
C14 0.0241(15) 0.0245(15) 0.0213(15) -0.0047(12) -0.0073(12) -0.0051(12)
C15 0.0216(15) 0.0224(14) 0.0266(16) -0.0068(12) -0.0082(12) -0.0045(12)
C16 0.0326(17) 0.0297(16) 0.0204(15) -0.0004(12) -0.0110(13) -0.0107(13)
C17 0.0359(18) 0.0332(17) 0.0276(17) -0.0020(13) -0.0073(14) -0.0161(14)
C18 0.0331(17) 0.0252(15) 0.0307(17) -0.0042(13) -0.0116(14) -0.0100(13)
C19 0.0273(16) 0.0230(14) 0.0238(16) -0.0048(12) -0.0116(13) -0.0051(12)
C20 0.0233(15) 0.0187(13) 0.0217(15) -0.0043(11) -0.0082(12) -0.0011(11)
C21 0.0202(14) 0.0222(14) 0.0207(15) -0.0064(11) -0.0083(12) -0.0029(11)
C22 0.0271(16) 0.0207(14) 0.0179(14) -0.0072(11) -0.0067(12) -0.0049(12)
C23 0.0218(15) 0.0224(14) 0.0265(16) -0.0051(12) -0.0081(12) -0.0026(12)
C24 0.0279(17) 0.0282(16) 0.0344(18) -0.0122(13) -0.0115(14) -0.0002(13)
C25 0.0276(17) 0.0346(18) 0.043(2) -0.0062(15) -0.0173(15) -0.0002(14)
C26 0.0269(17) 0.0377(18) 0.0385(19) -0.0088(15) -0.0098(15) 0.0047(14)
C27 0.0302(18) 0.045(2) 0.0363(19) -0.0180(16) -0.0020(15) 0.0005(15)
C28 0.0290(17) 0.0332(16) 0.0239(16) -0.0102(13) -0.0074(13) -0.0007(13)
C29 0.0287(16) 0.0196(14) 0.0188(14) -0.0029(11) -0.0076(12) -0.0034(12)
C30 0.0261(16) 0.0247(15) 0.0254(16) -0.0098(12) -0.0115(13) -0.0004(12)
C31 0.0286(16) 0.0322(16) 0.0236(16) -0.0106(13) -0.0059(13) -0.0013(13)
C32 0.0284(17) 0.0346(17) 0.0269(17) -0.0065(13) -0.0047(13) -0.0086(14)
C33 0.0297(16) 0.0271(15) 0.0264(16) -0.0080(13) -0.0084(13) -0.0076(13)
C34 0.0342(17) 0.0222(14) 0.0180(14) -0.0044(11) -0.0057(13) -0.0087(13)
C35 0.0245(15) 0.0227(14) 0.0234(15) -0.0068(12) -0.0105(12) -0.0042(12)
C36 0.0234(15) 0.0205(14) 0.0225(15) -0.0045(11) -0.0053(12) -0.0029(12)
C37 0.0284(17) 0.0213(15) 0.0407(19) -0.0115(13) -0.0156(14) 0.0036(13)
C38 0.0358(18) 0.0228(15) 0.042(2) -0.0048(14) -0.0217(15) -0.0016(14)
C39 0.046(2) 0.0259(17) 0.064(3) -0.0078(16) -0.0358(19) 0.0016(16)
C40 0.040(2) 0.0256(18) 0.098(3) -0.0151(19) -0.039(2) 0.0033(16)
C41 0.0268(19) 0.040(2) 0.093(3) -0.029(2) -0.017(2) 0.0039(16)
C42 0.0280(18) 0.0340(18) 0.053(2) -0.0171(16) -0.0075(16) -0.0019(14)
C43 0.0275(16) 0.0209(14) 0.0269(16) -0.0068(12) -0.0147(13) -0.0004(12)
C44 0.0301(17) 0.0272(15) 0.0261(16) -0.0087(13) -0.0081(13) -0.0055(13)
C45 0.0356(18) 0.0281(16) 0.0335(18) -0.0091(13) -0.0102(14) -0.0072(14)
C46 0.048(2) 0.0234(15) 0.0341(18) -0.0082(13) -0.0223(16) -0.0035(14)
C47 0.046(2) 0.0250(15) 0.0278(17) -0.0096(13) -0.0121(15) -0.0009(14)
C48 0.0370(18) 0.0240(15) 0.0302(17) -0.0081(13) -0.0073(14) -0.0032(13)

loop_
_atom_type_symbol
_atom_type_description
_atom_type_scat_dispersion_real
_atom_type_scat_dispersion_imag
_atom_type_scat_source
C C 0.0033 0.0016 'International Tables Vol C Tables 4.2.6.8 and 6.1.1.4'
H H 0.0000 0.0000 'International Tables Vol C Tables 4.2.6.8 and 6.1.1.4'
N N 0.0061 0.0033 'International Tables Vol C Tables 4.2.6.8 and 6.1.1.4'
O O 0.0106 0.0060 'International Tables Vol C Tables 4.2.6.8 and 6.1.1.4'
La La -0.2871 2.4523 'International Tables Vol C Tables 4.2.6.8 and 6.1.1.4'

loop_
_geom_angle_atom_site_label_1
_geom_angle_atom_site_label_2
_geom_angle_atom_site_label_3
_geom_angle
O1 La1 N1 57.62(6)
O1 La1 N3 167.99(6)
O3 La1 O1 118.49(6)
O3 La1 O5 72.73(6)
O3 La1 O6 67.64(6)
O3 La1 O8 66.25(6)
O3 La1 O9 62.39(6)
O3 La1 O11 128.54(6)
O3 La1 O12 163.27(6)
O3 La1 N1 131.35(6)
O3 La1 N2 108.23(6)
O3 La1 N3 56.94(6)
O4 La1 O1 133.43(6)
O4 La1 O3 96.65(6)
O4 La1 O5 166.90(6)
O4 La1 O6 122.53(6)
O4 La1 O8 113.70(6)
O4 La1 O9 66.51(6)
O4 La1 O11 69.32(6)
O4 La1 O12 66.64(6)
O4 La1 N1 120.31(6)
O4 La1 N2 74.20(6)
O4 La1 N3 58.05(6)
O5 La1 O1 59.63(6)
O5 La1 O6 46.78(6)
O5 La1 N1 65.25(6)
O5 La1 N2 101.42(6)
O5 La1 N3 108.99(6)
O6 La1 O1 99.79(5)
O6 La1 N1 66.04(6)
O6 La1 N2 61.32(6)
O6 La1 N3 68.26(6)
O8 La1 O1 62.33(6)
O8 La1 O5 69.62(6)
O8 La1 O6 109.02(6)
O8 La1 O9 48.37(6)
O8 La1 O11 74.80(7)
O8 La1 O12 119.92(7)
O8 La1 N1 116.93(6)
O8 La1 N2 170.32(6)
O8 La1 N3 119.32(6)
O9 La1 O1 102.15(6)
O9 La1 O5 113.09(6)
O9 La1 O6 130.00(6)
O9 La1 N1 158.45(6)
O9 La1 N2 137.38(6)
O9 La1 N3 85.61(6)
O11 La1 O1 65.01(6)
O11 La1 O5 123.20(6)
O11 La1 O6 161.15(6)
O11 La1 O9 66.78(6)
O11 La1 N1 95.55(6)
O11 La1 N2 114.10(7)
O11 La1 N3 126.91(6)
O12 La1 O1 76.34(6)
O12 La1 O5 123.70(6)
O12 La1 O6 119.86(6)
O12 La1 O9 108.79(6)
O12 La1 O11 47.99(7)
O12 La1 N1 61.96(6)
O12 La1 N2 67.72(7)
O12 La1 N3 110.11(6)
N1 La1 N3 115.62(6)
N2 La1 O1 116.95(6)
N2 La1 N1 60.00(6)
N2 La1 N3 59.16(6)
C2 O1 La1 123.05(18)
C22 O3 La1 124.19(17)
C36 O4 La1 124.10(17)
N6 O5 La1 98.16(15)
N6 O6 La1 97.17(14)
N7 O8 La1 98.84(17)
N7 O9 La1 94.34(15)
N8 O11 La1 97.33(16)
N8 O12 La1 97.62(16)
C1 N1 La1 122.56(17)
C13 N1 La1 119.78(17)
C13 N1 C1 117.6(2)
C14 N2 La1 119.70(18)
C14 N2 C15 117.5(2)
C15 N2 La1 122.28(16)
C20 N3 La1 116.53(15)
C20 N3 C21 109.4(2)
C20 N3 C35 109.6(2)
C21 N3 La1 110.23(15)
C35 N3 La1 100.86(15)
C35 N3 C21 109.9(2)
C22 N4 C23 122.7(2)
C22 N4 C29 119.6(2)
C23 N4 C29 117.4(2)
C36 N5 C37 120.3(2)
C36 N5 C43 123.3(2)
C43 N5 C37 116.4(2)
O5 N6 O6 117.4(2)
O7 N6 O5 121.4(2)
O7 N6 O6 121.2(2)
O8 N7 La1 56.82(14)
O9 N7 La1 61.28(14)
O9 N7 O8 116.8(2)
O10 N7 La1 168.4(2)
O10 N7 O8 121.2(3)
O10 N7 O9 122.0(3)
O11 N8 O12 116.6(2)
O13 N8 O11 122.2(3)
O13 N8 O12 121.1(3)
N1 C1 C2 114.0(2)
N1 C1 C10 124.7(2)
C10 C1 C2 121.1(2)
O1 C2 C1 122.0(2)
O1 C2 C3 119.3(2)
C1 C2 C3 118.6(2)
O2 C3 C2 119.1(2)
O2 C3 C4 124.3(3)
C4 C3 C2 116.5(2)
C5 C4 C3 117.8(3)
C9 C4 C3 121.4(2)
C9 C4 C5 120.8(3)
C6 C5 C4 120.3(3)
C5 C6 C7 119.2(3)
C8 C7 C6 120.8(3)
C7 C8 C9 120.9(3)
C4 C9 C8 118.0(2)
C4 C9 C10 121.7(2)
C8 C9 C10 120.3(3)
C1 C10 C9 120.5(2)
C1 C10 C11 116.0(2)
C11 C10 C9 123.5(2)
C12 C11 C10 120.3(3)
C11 C12 C13 119.3(3)
N1 C13 C12 122.1(3)
N1 C13 C14 118.1(2)
C12 C13 C14 119.8(3)
N2 C14 C13 122.1(3)
C16 C15 N2 122.9(2)
C16 C15 C20 119.0(3)
C20 C15 N2 118.1(2)
C17 C16 C15 121.2(3)
C16 C17 C18 119.7(3)
C19 C18 C17 120.0(3)
C18 C19 C20 121.0(3)
C15 C20 N3 119.8(2)
C19 C20 N3 121.2(2)
C19 C20 C15 119.0(3)
N3 C21 C22 109.2(2)
O3 C22 N4 122.3(3)
O3 C22 C21 118.5(2)
N4 C22 C21 119.2(2)
N4 C23 C24 112.8(2)
N4 C23 C28 110.5(2)
C28 C23 C24 111.5(2)
C25 C24 C23 110.9(2)
C26 C25 C24 111.8(3)
C27 C26 C25 110.8(3)
C26 C27 C28 111.3(3)
C23 C28 C27 109.9(2)
N4 C29 C30 111.7(2)
N4 C29 C34 114.2(2)
C30 C29 C34 111.5(2)
C31 C30 C29 109.8(2)
C30 C31 C32 111.6(2)
C31 C32 C33 110.5(2)
C32 C33 C34 110.8(2)
C33 C34 C29 110.3(2)
N3 C35 C36 109.0(2)
O4 C36 N5 122.2(2)
O4 C36 C35 117.0(2)
N5 C36 C35 120.8(2)
N5 C37 C38 114.0(2)
N5 C37 C42 111.8(2)
C42 C37 C38 111.5(2)
C39 C38 C37 108.7(3)
C40 C39 C38 110.7(3)
C41 C40 C39 111.3(3)
C40 C41 C42 111.1(3)
C37 C42 C41 109.3(3)
N5 C43 C44 111.5(2)
N5 C43 C48 112.4(2)
C44 C43 C48 111.6(2)
C43 C44 C45 111.0(2)
C46 C45 C44 111.5(3)
C45 C46 C47 111.7(2)
C46 C47 C48 111.7(2)
C43 C48 C47 109.5(2)

loop_
_geom_bond_atom_site_label_1
_geom_bond_atom_site_label_2
_geom_bond_distance
La1 O1 2.7784(18)
La1 O3 2.5799(17)
La1 O4 2.5087(18)
La1 O5 2.7140(19)
La1 O6 2.7283(19)
La1 O8 2.594(2)
La1 O9 2.6931(19)
La1 O11 2.654(2)
La1 O12 2.642(2)
La1 N1 2.781(2)
La1 N2 2.774(2)
La1 N3 2.896(2)
O1 C2 1.215(3)
O2 C3 1.204(3)
O3 C22 1.244(3)
O4 C36 1.243(3)
O5 N6 1.259(3)
O6 N6 1.269(3)
O7 N6 1.228(3)
O8 N7 1.277(3)
O9 N7 1.268(3)
O10 N7 1.227(3)
O11 N8 1.261(3)
O12 N8 1.270(3)
O13 N8 1.224(3)
N1 C1 1.348(3)
N1 C13 1.334(3)
N2 C14 1.280(3)
N2 C15 1.427(3)
N3 C20 1.460(3)
N3 C21 1.481(3)
N3 C35 1.481(3)
N4 C22 1.336(3)
N4 C23 1.485(3)
N4 C29 1.490(3)
N5 C36 1.333(3)
N5 C37 1.488(3)
N5 C43 1.487(3)
C1 C2 1.478(4)
C1 C10 1.397(4)
C2 C3 1.542(4)
C3 C4 1.486(4)
C4 C5 1.399(4)
C4 C9 1.396(4)
C5 C6 1.383(4)
C6 C7 1.387(4)
C7 C8 1.380(4)
C8 C9 1.399(4)
C9 C10 1.476(4)
C10 C11 1.397(4)
C11 C12 1.374(4)
C12 C13 1.397(4)
C13 C14 1.465(4)
C15 C16 1.396(4)
C15 C20 1.403(4)
C16 C17 1.375(4)
C17 C18 1.391(4)
C18 C19 1.375(4)
C19 C20 1.400(4)
C21 C22 1.526(4)
C23 C24 1.534(4)
C23 C28 1.531(4)
C24 C25 1.529(4)
C25 C26 1.521(4)
C26 C27 1.521(4)
C27 C28 1.532(4)
C29 C30 1.530(4)
C29 C34 1.531(4)
C30 C31 1.525(4)
C31 C32 1.526(4)
C32 C33 1.527(4)
C33 C34 1.530(4)
C35 C36 1.521(4)
C37 C38 1.531(4)
C37 C42 1.528(4)
C38 C39 1.530(4)
C39 C40 1.523(5)
C40 C41 1.511(5)
C41 C42 1.537(4)
C43 C44 1.518(4)
C43 C48 1.530(4)
C44 C45 1.534(4)
C45 C46 1.515(4)
C46 C47 1.525(4)
C47 C48 1.534(4)

loop_
_platon_squeeze_void_nr
_platon_squeeze_void_average_x
_platon_squeeze_void_average_y
_platon_squeeze_void_average_z
_platon_squeeze_void_volume
_platon_squeeze_void_count_electrons
_platon_squeeze_void_content
1 -0.009 -0.047 0.492 819 179 ' '
